data_1555544
loop_
_publ_author_name
'Ruchti, Jonathan'
'Carreira, Erick M.'

_publ_section_title
;
 Rh-Catalyzed Stereospecific Synthesis of Allenes from Propargylic
 Benzoates and Arylboronic Acids.
;
_journal_issue 9
_journal_name_full 'Organic letters'
_journal_page_first 2174
_journal_page_last 2176
_journal_paper_doi 10.1021/acs.orglett.6b00793
_journal_volume 18
_journal_year 2016
_chemical_absolute_configuration ad
_chemical_formula_moiety 'C22 H20 Br N O2'
_chemical_formula_sum 'C22 H20 Br N O2'
_chemical_formula_weight 410.30
_space_group_crystal_system monoclinic
_space_group_IT_number 4
_space_group_name_Hall 'P 2yb'
_space_group_name_H-M_alt 'P 1 21 1'
_atom_sites_solution_hydrogens geom
_audit_creation_date 2015-10-16
_audit_creation_method
;
Olex2 1.2
(compiled 2015.09.30 svn.r3233 for OlexSys, GUI svn.r5103)
;
_cell_angle_alpha 90
_cell_angle_beta 93.712(5)
_cell_angle_gamma 90
_cell_formula_units_Z 2
_cell_length_a 8.6651(6)
_cell_length_b 5.8524(3)
_cell_length_c 18.9495(10)
_cell_measurement_reflns_used 6443
_cell_measurement_temperature 100.0(2)
_cell_measurement_theta_max 30.3890
_cell_measurement_theta_min 2.4340
_cell_volume 958.94(10)
_computing_cell_refinement 'CrysAlisPro 1.171.38.41 (Rigaku OD, 2015)'
_computing_data_collection 'CrysAlisPro 1.171.38.41 (Rigaku OD, 2015)'
_computing_data_reduction 'CrysAlisPro 1.171.38.41 (Rigaku OD, 2015)'
_computing_molecular_graphics 'Olex2 (Dolomanov et al., 2009)'
_computing_publication_material 'Olex2 (Dolomanov et al., 2009)'
_computing_structure_refinement 'XL (Sheldrick, 2008)'
_computing_structure_solution 'XT (Sheldrick, 2015)'
_diffrn_ambient_temperature 100.0(2)
_diffrn_detector 'Bruker APEX2 area detector'
_diffrn_detector_area_resol_mean 8.33
_diffrn_detector_type 'CCD area detector'
_diffrn_measured_fraction_theta_full 0.997
_diffrn_measured_fraction_theta_max 0.908
_diffrn_measurement_details
;
List of Runs (angles in degrees, time in seconds):

  # Type    Start    End  Width  t~exp~   \w     \q     \k     \f   Frames
--------------------------------------------------------------------------
  1  \f   -360.01   9.49   0.50   50.00  16.18  17.00  25.50    --   739
  2  \w    -10.89  27.11   0.50   50.00    --   14.50  70.52-100.02   76
  3  \f      7.86  82.36   0.50   50.00  23.69   9.50 -72.01    --   149
  4  \w     61.23  86.73   0.50   50.00    --    4.50 158.12 132.40   51
;
_diffrn_measurement_device 'kappa-stage diffractometer'
_diffrn_measurement_device_type 'Bruker/Nonius Kappa Apex2'
_diffrn_measurement_method '\w and \f scans'
_diffrn_orient_matrix_type 'CrysAlisPro convention (1999,Acta A55,543-557)'
_diffrn_orient_matrix_UB_11 -0.0740056000
_diffrn_orient_matrix_UB_12 -0.0404920000
_diffrn_orient_matrix_UB_13 0.0080296000
_diffrn_orient_matrix_UB_21 0.0340270000
_diffrn_orient_matrix_UB_22 -0.1024679000
_diffrn_orient_matrix_UB_23 0.0135740000
_diffrn_orient_matrix_UB_31 0.0096597000
_diffrn_orient_matrix_UB_32 0.0504147000
_diffrn_orient_matrix_UB_33 0.0340450000
_diffrn_radiation_monochromator graphite
_diffrn_radiation_probe x-ray
_diffrn_radiation_type MoK\a
_diffrn_radiation_wavelength 0.71073
_diffrn_reflns_av_unetI/netI 0.0274
_diffrn_reflns_Laue_measured_fraction_full 0.997
_diffrn_reflns_Laue_measured_fraction_max 0.908
_diffrn_reflns_limit_h_max 12
_diffrn_reflns_limit_h_min -12
_diffrn_reflns_limit_k_max 8
_diffrn_reflns_limit_k_min -8
_diffrn_reflns_limit_l_max 25
_diffrn_reflns_limit_l_min -26
_diffrn_reflns_number 5272
_diffrn_reflns_point_group_measured_fraction_full 0.998
_diffrn_reflns_point_group_measured_fraction_max 0.874
_diffrn_reflns_theta_full 26.000
_diffrn_reflns_theta_max 30.665
_diffrn_reflns_theta_min 2.355
_diffrn_source 'fine-focus sealed X-ray tube'
_exptl_absorpt_coefficient_mu 2.159
_exptl_absorpt_correction_T_max 1.00000
_exptl_absorpt_correction_T_min 0.64688
_exptl_absorpt_correction_type multi-scan
_exptl_absorpt_process_details
;
CrysAlisPro 1.171.38.41 (Rigaku Oxford Diffraction, 2015)
Empirical absorption correction using spherical harmonics,
 implemented in SCALE3 ABSPACK scaling algorithm.
;
_exptl_crystal_colour 'clear colourless'
_exptl_crystal_colour_lustre clear
_exptl_crystal_colour_primary colourless
_exptl_crystal_density_diffrn 1.421
_exptl_crystal_description block
_exptl_crystal_F_000 420
_exptl_crystal_size_max 0.28
_exptl_crystal_size_mid 0.11
_exptl_crystal_size_min 0.07
_refine_diff_density_max 0.465
_refine_diff_density_min -0.656
_refine_diff_density_rms 0.100
_refine_ls_abs_structure_details
;
 Flack x determined using 1717 quotients [(I+)-(I-)]/[(I+)+(I-)]
 (Parsons, Flack and Wagner, Acta Cryst. B69 (2013) 249-259).
;
_refine_ls_abs_structure_Flack 0.047(15)
_refine_ls_extinction_method none
_refine_ls_goodness_of_fit_ref 1.091
_refine_ls_hydrogen_treatment constr
_refine_ls_matrix_type full
_refine_ls_number_parameters 239
_refine_ls_number_reflns 5272
_refine_ls_number_restraints 73
_refine_ls_restrained_S_all 1.084
_refine_ls_R_factor_all 0.0720
_refine_ls_R_factor_gt 0.0589
_refine_ls_shift/su_max 0.001
_refine_ls_shift/su_mean 0.000
_refine_ls_structure_factor_coef Fsqd
_refine_ls_weighting_details 'w=1/[\s^2^(Fo^2^)+(0.0436P)^2^+3.3631P] where P=(Fo^2^+2Fc^2^)/3'
_refine_ls_weighting_scheme calc
_refine_ls_wR_factor_gt 0.1301
_refine_ls_wR_factor_ref 0.1410
_reflns_Friedel_coverage 0.766
_reflns_Friedel_fraction_full 1.000
_reflns_Friedel_fraction_max 0.833
_reflns_number_gt 4746
_reflns_number_total 5272
_reflns_threshold_expression 'I > 2\s(I)'
_cod_data_source_file ol6b00793_si_004.cif
_cod_data_source_block ca101015_1_1_twin1_hklf4
_cod_database_code 1555544
_shelxl_version_number 2014/6
_chemical_oxdiff_formula 'C11 H10 N O'
_shelx_space_group_comment
;
The symmetry employed for this shelxl refinement is uniquely defined
by the following loop, which should always be used as a source of
symmetry information in preference to the above space-group names.
They are only intended as comments.
;
_olex2_refinement_description
;
1. Twinned data refinement
 Scales: 0.768(3) 0.232(3)
2. Fixed Uiso
 At 1.2 times of:
  All C(H) groups, All C(H,H) groups
 At 1.5 times of:
  All C(H,H,H) groups
3. Rigid bond restraints
 Br1, C1, C2, C3, C4, C5, C6, C7
 with sigma for 1-2 distances of 0.01 and sigma for 1-3 distances of 0.01
4. Rigid body (RIGU) restrains
 Br1, C1, C2, C3, C4, C5, C6, C7
 with sigma for 1-2 distances of 0.004 and sigma for 1-3 distances of 0.004
5.a Secondary CH2 refined with riding coordinates:
 C00B(H00A,H00B)
5.b Aromatic/amide H refined with riding coordinates:
 C2(H2), C3(H3), C5(H5), C6(H6), C9(H9), C18(H18), C19(H19), C20(H20), C21(H21)
5.c Idealised Me refined as rotating group:
 C11(H11A,H11B,H11C), C12(H12A,H12B,H12C), C13(H13A,H13B,H13C)
;
_olex2_date_sample_data_collection 2015-10-15
_olex2_date_sample_submission 2015-10-09
_olex2_submission_original_sample_id ca101015_1_1
_olex2_submission_special_instructions 'No special instructions were received'
_oxdiff_exptl_absorpt_empirical_details
;
Empirical correction (ABSPACK) includes:
- Absorption correction using spherical harmonics
- Frame scaling
;
_oxdiff_exptl_absorpt_empirical_full_max 1.540
_oxdiff_exptl_absorpt_empirical_full_min 0.761
_oxdiff_twin_integration_method simultaneous
_oxdiff_twin_items 2
_twin_special_details
;
Component 2 rotated by 179.9396\% 
 around [1.00 0.00 -0.00] (reciprocal) or [1.00 0.00 0.03] (direct)
;

loop_
_space_group_symop_operation_xyz
'x, y, z'
'-x, y+1/2, -z'

loop_
_atom_site_label
_atom_site_type_symbol
_atom_site_fract_x
_atom_site_fract_y
_atom_site_fract_z
_atom_site_U_iso_or_equiv
_atom_site_adp_type
_atom_site_occupancy
_atom_site_site_symmetry_order
_atom_site_calc_flag
_atom_site_refinement_flags_posn
_atom_site_refinement_flags_adp
Br1 Br 0.19913(12) -0.09270(15) 0.55023(4) 0.0433(3) Uani 1 1 d . U
O1 O 0.3650(5) 0.3681(8) 0.1127(2) 0.0214(11) Uani 1 1 d . .
O2 O 0.0106(5) 0.8881(11) 0.1816(2) 0.0238(10) Uani 1 1 d . .
N1 N 0.1751(6) 0.5888(9) 0.1596(3) 0.0174(11) Uani 1 1 d . .
C00B C 0.1498(7) 0.4479(11) 0.2208(3) 0.0209(15) Uani 1 1 d . .
H00A H 0.1687 0.2895 0.2090 0.025 Uiso 1 1 calc R .
H00B H 0.0423 0.4610 0.2318 0.025 Uiso 1 1 calc R .
C1 C 0.2163(9) 0.0941(12) 0.4687(4) 0.0248(14) Uani 1 1 d . U
C2 C 0.3115(10) 0.2832(14) 0.4729(4) 0.0332(18) Uani 1 1 d . U
H2 H 0.3682 0.3188 0.5149 0.040 Uiso 1 1 calc R .
C3 C 0.3211(8) 0.4191(17) 0.4134(3) 0.0282(15) Uani 1 1 d . U
H3 H 0.3841 0.5478 0.4159 0.034 Uiso 1 1 calc R .
C4 C 0.2379(7) 0.3669(11) 0.3497(3) 0.0171(12) Uani 1 1 d . U
C5 C 0.1435(8) 0.1726(12) 0.3475(3) 0.0180(12) Uani 1 1 d . U
H5 H 0.0869 0.1349 0.3058 0.022 Uiso 1 1 calc R .
C6 C 0.1331(8) 0.0339(12) 0.4075(3) 0.0220(14) Uani 1 1 d . U
H6 H 0.0712 -0.0960 0.4057 0.026 Uiso 1 1 calc R .
C7 C 0.2519(8) 0.5114(11) 0.2859(3) 0.0179(12) Uani 1 1 d . U
C8 C 0.3482(8) 0.6842(12) 0.2846(3) 0.0187(13) Uani 1 1 d . .
C9 C 0.4460(7) 0.8512(10) 0.2793(3) 0.0189(13) Uani 1 1 d . .
H9 H 0.4130 0.9960 0.2918 0.023 Uiso 1 1 calc R .
C10 C 0.6083(7) 0.8323(11) 0.2546(3) 0.0175(12) Uani 1 1 d . .
C11 C 0.6566(8) 0.5828(11) 0.2484(4) 0.0207(13) Uani 1 1 d . .
H11A H 0.6618 0.5132 0.2943 0.031 Uiso 1 1 calc GR .
H11B H 0.7562 0.5749 0.2292 0.031 Uiso 1 1 calc GR .
H11C H 0.5821 0.5034 0.2177 0.031 Uiso 1 1 calc GR .
C12 C 0.7201(8) 0.9546(11) 0.3079(4) 0.0225(15) Uani 1 1 d . .
H12A H 0.6892 1.1113 0.3121 0.034 Uiso 1 1 calc GR .
H12B H 0.8229 0.9482 0.2918 0.034 Uiso 1 1 calc GR .
H12C H 0.7184 0.8811 0.3531 0.034 Uiso 1 1 calc GR .
C13 C 0.6111(8) 0.9492(11) 0.1820(3) 0.0194(14) Uani 1 1 d . .
H13A H 0.5457 0.8668 0.1480 0.029 Uiso 1 1 calc GR .
H13B H 0.7150 0.9506 0.1673 0.029 Uiso 1 1 calc GR .
H13C H 0.5744 1.1033 0.1854 0.029 Uiso 1 1 calc GR .
C14 C 0.2821(8) 0.5350(11) 0.1101(3) 0.0185(13) Uani 1 1 d . .
C15 C 0.2658(7) 0.7178(11) 0.0552(3) 0.0165(12) Uani 1 1 d . .
C16 C 0.1584(6) 0.8732(11) 0.0762(3) 0.0151(12) Uani 1 1 d . .
C17 C 0.1020(7) 0.7964(11) 0.1450(3) 0.0161(12) Uani 1 1 d . .
C18 C 0.3377(8) 0.7401(12) -0.0077(3) 0.0203(13) Uani 1 1 d . .
H18 H 0.4098 0.6343 -0.0216 0.024 Uiso 1 1 calc R .
C19 C 0.2954(8) 0.9314(18) -0.0493(3) 0.0238(16) Uani 1 1 d . .
H19 H 0.3400 0.9527 -0.0922 0.029 Uiso 1 1 calc R .
C20 C 0.1888(8) 1.0892(12) -0.0279(3) 0.0223(13) Uani 1 1 d . .
H20 H 0.1649 1.2158 -0.0562 0.027 Uiso 1 1 calc R .
C21 C 0.1161(8) 1.0622(11) 0.0354(3) 0.0175(13) Uani 1 1 d . .
H21 H 0.0430 1.1662 0.0495 0.021 Uiso 1 1 calc R .

loop_
_atom_site_aniso_label
_atom_site_aniso_U_11
_atom_site_aniso_U_22
_atom_site_aniso_U_33
_atom_site_aniso_U_23
_atom_site_aniso_U_13
_atom_site_aniso_U_12
Br1 0.0770(6) 0.0371(4) 0.0149(3) 0.0103(4) -0.0057(3) -0.0217(5)
O1 0.024(2) 0.022(3) 0.018(2) -0.0011(19) -0.0035(17) 0.0031(19)
O2 0.025(2) 0.031(3) 0.0156(19) -0.004(2) 0.0025(16) 0.002(2)
N1 0.021(3) 0.019(3) 0.012(2) 0.004(2) -0.001(2) -0.002(2)
C00B 0.024(3) 0.024(4) 0.014(3) 0.005(2) -0.005(2) -0.003(3)
C1 0.035(4) 0.025(3) 0.014(3) 0.007(2) -0.002(3) -0.004(3)
C2 0.051(5) 0.034(4) 0.014(3) 0.005(3) -0.005(3) -0.013(3)
C3 0.038(4) 0.028(3) 0.018(3) 0.002(3) -0.005(2) -0.015(3)
C4 0.017(3) 0.020(3) 0.014(2) -0.001(2) 0.0029(19) -0.001(2)
C5 0.020(3) 0.024(3) 0.010(3) -0.001(2) -0.001(2) -0.004(2)
C6 0.029(3) 0.024(3) 0.014(3) 0.005(2) 0.002(2) -0.007(3)
C7 0.022(3) 0.021(3) 0.011(3) 0.001(2) 0.000(2) 0.002(2)
C8 0.019(3) 0.027(3) 0.010(3) -0.002(2) -0.001(2) 0.006(3)
C9 0.022(3) 0.019(3) 0.015(3) -0.003(2) -0.001(2) 0.002(2)
C10 0.018(3) 0.019(3) 0.015(3) 0.002(2) -0.002(2) -0.001(2)
C11 0.026(3) 0.014(3) 0.021(3) 0.002(2) -0.001(3) 0.003(2)
C12 0.025(3) 0.023(4) 0.018(3) 0.000(2) -0.006(2) -0.006(3)
C13 0.027(3) 0.018(4) 0.014(3) 0.001(2) -0.002(2) -0.001(2)
C14 0.020(3) 0.022(3) 0.013(3) -0.001(2) -0.002(2) -0.001(3)
C15 0.018(3) 0.016(3) 0.014(3) -0.001(2) -0.004(2) -0.003(2)
C16 0.016(3) 0.019(3) 0.010(2) -0.001(2) -0.001(2) -0.001(2)
C17 0.014(3) 0.019(3) 0.015(3) 0.000(2) -0.001(2) -0.001(2)
C18 0.019(3) 0.028(3) 0.014(3) -0.002(3) 0.000(2) 0.001(3)
C19 0.022(3) 0.038(5) 0.012(3) 0.005(3) 0.0009(19) -0.002(3)
C20 0.024(3) 0.024(3) 0.018(3) 0.005(2) -0.006(3) -0.002(3)
C21 0.021(3) 0.018(3) 0.012(3) 0.002(2) -0.001(2) 0.001(2)

loop_
_atom_type_symbol
_atom_type_description
_atom_type_scat_dispersion_real
_atom_type_scat_dispersion_imag
_atom_type_scat_source
C C 0.0033 0.0016 'International Tables Vol C Tables 4.2.6.8 and 6.1.1.4'
H H 0.0000 0.0000 'International Tables Vol C Tables 4.2.6.8 and 6.1.1.4'
Br Br -0.2901 2.4595 'International Tables Vol C Tables 4.2.6.8 and 6.1.1.4'
N N 0.0061 0.0033 'International Tables Vol C Tables 4.2.6.8 and 6.1.1.4'
O O 0.0106 0.0060 'International Tables Vol C Tables 4.2.6.8 and 6.1.1.4'

loop_
_geom_angle_atom_site_label_1
_geom_angle_atom_site_label_2
_geom_angle_atom_site_label_3
_geom_angle
C14 N1 C00B 123.4(6)
C17 N1 C00B 124.4(6)
C17 N1 C14 112.1(5)
N1 C00B H00A 108.9
N1 C00B H00B 108.9
N1 C00B C7 113.6(5)
H00A C00B H00B 107.7
C7 C00B H00A 108.9
C7 C00B H00B 108.9
C2 C1 Br1 119.3(5)
C6 C1 Br1 118.3(5)
C6 C1 C2 122.4(6)
C1 C2 H2 120.7
C1 C2 C3 118.6(7)
C3 C2 H2 120.7
C2 C3 H3 119.3
C2 C3 C4 121.5(7)
C4 C3 H3 119.3
C3 C4 C5 118.1(6)
C3 C4 C7 120.8(6)
C5 C4 C7 121.1(6)
C4 C5 H5 119.5
C4 C5 C6 120.9(6)
C6 C5 H5 119.5
C1 C6 C5 118.6(6)
C1 C6 H6 120.7
C5 C6 H6 120.7
C4 C7 C00B 116.6(5)
C8 C7 C00B 120.7(6)
C8 C7 C4 122.6(6)
C9 C8 C7 176.3(7)
C8 C9 H9 116.9
C8 C9 C10 126.2(6)
C10 C9 H9 116.9
C9 C10 C11 111.0(5)
C9 C10 C12 108.8(5)
C9 C10 C13 108.2(5)
C11 C10 C12 109.5(5)
C11 C10 C13 109.7(5)
C12 C10 C13 109.6(5)
C10 C11 H11A 109.5
C10 C11 H11B 109.5
C10 C11 H11C 109.5
H11A C11 H11B 109.5
H11A C11 H11C 109.5
H11B C11 H11C 109.5
C10 C12 H12A 109.5
C10 C12 H12B 109.5
C10 C12 H12C 109.5
H12A C12 H12B 109.5
H12A C12 H12C 109.5
H12B C12 H12C 109.5
C10 C13 H13A 109.5
C10 C13 H13B 109.5
C10 C13 H13C 109.5
H13A C13 H13B 109.5
H13A C13 H13C 109.5
H13B C13 H13C 109.5
O1 C14 N1 124.9(6)
O1 C14 C15 129.4(6)
N1 C14 C15 105.7(6)
C16 C15 C14 107.8(6)
C16 C15 C18 122.4(6)
C18 C15 C14 129.8(6)
C15 C16 C17 108.7(6)
C15 C16 C21 121.7(6)
C21 C16 C17 129.7(6)
O2 C17 N1 125.4(6)
O2 C17 C16 129.1(6)
N1 C17 C16 105.5(5)
C15 C18 H18 121.9
C15 C18 C19 116.3(6)
C19 C18 H18 121.9
C18 C19 H19 119.3
C20 C19 C18 121.5(6)
C20 C19 H19 119.3
C19 C20 H20 119.3
C19 C20 C21 121.4(6)
C21 C20 H20 119.3
C16 C21 C20 116.8(6)
C16 C21 H21 121.6
C20 C21 H21 121.6

loop_
_geom_bond_atom_site_label_1
_geom_bond_atom_site_label_2
_geom_bond_distance
Br1 C1 1.907(7)
O1 C14 1.212(8)
O2 C17 1.211(8)
N1 C00B 1.451(8)
N1 C14 1.396(9)
N1 C17 1.390(8)
C00B H00A 0.9700
C00B H00B 0.9700
C00B C7 1.518(9)
C1 C2 1.379(10)
C1 C6 1.371(10)
C2 H2 0.9300
C2 C3 1.387(10)
C3 H3 0.9300
C3 C4 1.398(8)
C4 C5 1.400(9)
C4 C7 1.487(9)
C5 H5 0.9300
C5 C6 1.403(9)
C6 H6 0.9300
C7 C8 1.312(10)
C8 C9 1.302(9)
C9 H9 0.9300
C9 C10 1.515(9)
C10 C11 1.525(9)
C10 C12 1.531(9)
C10 C13 1.538(9)
C11 H11A 0.9600
C11 H11B 0.9600
C11 H11C 0.9600
C12 H12A 0.9600
C12 H12B 0.9600
C12 H12C 0.9600
C13 H13A 0.9600
C13 H13B 0.9600
C13 H13C 0.9600
C14 C15 1.493(9)
C15 C16 1.378(9)
C15 C18 1.386(9)
C16 C17 1.492(9)
C16 C21 1.385(9)
C18 H18 0.9300
C18 C19 1.404(11)
C19 H19 0.9300
C19 C20 1.386(11)
C20 H20 0.9300
C20 C21 1.400(9)
C21 H21 0.9300

loop_
_geom_torsion_atom_site_label_1
_geom_torsion_atom_site_label_2
_geom_torsion_atom_site_label_3
_geom_torsion_atom_site_label_4
_geom_torsion
Br1 C1 C2 C3 -179.1(7)
Br1 C1 C6 C5 179.1(5)
O1 C14 C15 C16 -179.1(6)
O1 C14 C15 C18 2.1(12)
N1 C00B C7 C4 -177.1(5)
N1 C00B C7 C8 2.1(9)
N1 C14 C15 C16 2.9(7)
N1 C14 C15 C18 -175.8(6)
C00B N1 C14 O1 -0.4(10)
C00B N1 C14 C15 177.6(5)
C00B N1 C17 O2 1.4(10)
C00B N1 C17 C16 -177.7(5)
C1 C2 C3 C4 -0.6(13)
C2 C1 C6 C5 -1.2(12)
C2 C3 C4 C5 0.2(12)
C2 C3 C4 C7 -178.7(8)
C3 C4 C5 C6 -0.2(10)
C3 C4 C7 C00B -176.6(6)
C3 C4 C7 C8 4.2(10)
C4 C5 C6 C1 0.7(11)
C5 C4 C7 C00B 4.6(9)
C5 C4 C7 C8 -174.6(6)
C6 C1 C2 C3 1.2(13)
C7 C4 C5 C6 178.7(6)
C8 C9 C10 C11 -10.0(9)
C8 C9 C10 C12 -130.5(7)
C8 C9 C10 C13 110.4(7)
C14 N1 C00B C7 90.4(7)
C14 N1 C17 O2 -175.9(6)
C14 N1 C17 C16 5.0(7)
C14 C15 C16 C17 0.0(7)
C14 C15 C16 C21 -179.0(6)
C14 C15 C18 C19 178.8(7)
C15 C16 C17 O2 178.0(7)
C15 C16 C17 N1 -2.9(7)
C15 C16 C21 C20 -0.6(9)
C15 C18 C19 C20 0.6(11)
C16 C15 C18 C19 0.2(10)
C17 N1 C00B C7 -86.7(7)
C17 N1 C14 O1 176.9(6)
C17 N1 C14 C15 -5.0(7)
C17 C16 C21 C20 -179.4(6)
C18 C15 C16 C17 178.9(6)
C18 C15 C16 C21 -0.2(10)
C18 C19 C20 C21 -1.3(11)
C19 C20 C21 C16 1.3(10)
C21 C16 C17 O2 -3.1(11)
C21 C16 C17 N1 176.0(6)

loop_
_twin_individual_id
_twin_individual_mass_fraction_refined
_oxdiff_twin_reflns_isolated
_oxdiff_twin_reflns_overlapped
_twin_individual_twin_lattice_type
_twin_individual_twin_matrix_11
_twin_individual_twin_matrix_12
_twin_individual_twin_matrix_13
_twin_individual_twin_matrix_21
_twin_individual_twin_matrix_22
_twin_individual_twin_matrix_23
_twin_individual_twin_matrix_31
_twin_individual_twin_matrix_32
_twin_individual_twin_matrix_33
1 0.7310 6696 5420 ref 1.0000 0.0000 0.0000 0.0000 1.0000 0.0000 0.0000 0.0000 1.0000
2 0.2690 0 5420 nmt 0.9979 0.0038 0.0573 0.0004 -0.9979 -0.0004 -0.0027 0.0034 -0.9991
